data_7218632
loop_
_publ_author_name
'Ganguly, Nemai C.'
'Mondal, Pallab'
'Roy, Sushmita'
'Mitra, Partha'

_publ_section_title
;
 Ligand-free copper-catalyzed efficient one-pot access of
 benzo[b]pyrido[3,2-f][1,4]oxazepinones through O-heteroarylation-Smiles
 rearrangement-cyclization cascade
;
_journal_issue 98
_journal_name_full 'RSC Adv.'
_journal_page_first 55640
_journal_paper_doi 10.1039/C4RA11128A
_journal_volume 4
_journal_year 2014
_chemical_formula_sum 'C19 H14 N2 O2'
_chemical_formula_weight 302.32
_chemical_name_systematic
; 
 ? 
;
_space_group_IT_number 2
_symmetry_cell_setting triclinic
_symmetry_space_group_name_Hall '-P 1'
_symmetry_space_group_name_H-M 'P -1'
_atom_sites_solution_hydrogens geom
_atom_sites_solution_primary direct
_atom_sites_solution_secondary difmap
_audit_creation_method SHELXL-97
_cell_angle_alpha 101.512(5)
_cell_angle_beta 95.264(6)
_cell_angle_gamma 101.942(5)
_cell_formula_units_Z 2
_cell_length_a 7.983(2)
_cell_length_b 8.944(3)
_cell_length_c 10.904(3)
_cell_measurement_reflns_used 5060
_cell_measurement_temperature 150(2)
_cell_measurement_theta_max 31.91
_cell_measurement_theta_min 2.39
_cell_volume 739.2(4)
_computing_cell_refinement 'Bruker SAINT'
_computing_data_collection 'Bruker APEX2'
_computing_data_reduction 'Bruker SAINT'
_computing_molecular_graphics 'Bruker SHELXTL'
_computing_publication_material 'Bruker SHELXTL'
_computing_structure_refinement 'SHELXL-97 (Sheldrick, 2008)'
_computing_structure_solution 'SHELXS-97 (Sheldrick, 2008)'
_diffrn_ambient_temperature 150(2)
_diffrn_measured_fraction_theta_full 0.954
_diffrn_measured_fraction_theta_max 0.954
_diffrn_measurement_device_type 'Bruker APEX-II CCD'
_diffrn_measurement_method '\f and \w scans'
_diffrn_radiation_monochromator graphite
_diffrn_radiation_source 'fine-focus sealed tube'
_diffrn_radiation_type MoK\a
_diffrn_radiation_wavelength 0.71073
_diffrn_reflns_av_R_equivalents 0.0378
_diffrn_reflns_av_sigmaI/netI 0.0402
_diffrn_reflns_limit_h_max 9
_diffrn_reflns_limit_h_min -9
_diffrn_reflns_limit_k_max 10
_diffrn_reflns_limit_k_min -10
_diffrn_reflns_limit_l_max 12
_diffrn_reflns_limit_l_min -12
_diffrn_reflns_number 5949
_diffrn_reflns_theta_full 25.00
_diffrn_reflns_theta_max 25.00
_diffrn_reflns_theta_min 1.92
_exptl_absorpt_coefficient_mu 0.090
_exptl_absorpt_correction_T_max .985
_exptl_absorpt_correction_T_min .980
_exptl_absorpt_correction_type multi-scan
_exptl_absorpt_process_details SADABS
_exptl_crystal_colour colourless
_exptl_crystal_density_diffrn 1.358
_exptl_crystal_density_method 'not measured'
_exptl_crystal_description block
_exptl_crystal_F_000 316
_exptl_crystal_size_max .22
_exptl_crystal_size_mid .19
_exptl_crystal_size_min .17
_refine_diff_density_max 0.539
_refine_diff_density_min -0.445
_refine_diff_density_rms 0.097
_refine_ls_extinction_method none
_refine_ls_goodness_of_fit_ref 0.924
_refine_ls_hydrogen_treatment mixed
_refine_ls_matrix_type full
_refine_ls_number_parameters 216
_refine_ls_number_reflns 2483
_refine_ls_number_restraints 0
_refine_ls_restrained_S_all 0.924
_refine_ls_R_factor_all 0.0737
_refine_ls_R_factor_gt 0.0698
_refine_ls_shift/su_max 0.000
_refine_ls_shift/su_mean 0.000
_refine_ls_structure_factor_coef Fsqd
_refine_ls_weighting_details 'calc w=1/[\s^2^(Fo^2^)+(0.1780P)^2^+0.7277P] where P=(Fo^2^+2Fc^2^)/3'
_refine_ls_weighting_scheme calc
_refine_ls_wR_factor_gt 0.2062
_refine_ls_wR_factor_ref 0.2157
_reflns_number_gt 2259
_reflns_number_total 2483
_reflns_threshold_expression >2sigma(I)
_cod_data_source_file c4ra11128a2.cif
_cod_data_source_block sb0613_0m
_cod_depositor_comments
;
The following automatic conversions were performed:

'_symmetry_cell_setting' value 'Triclinic' changed to 'triclinic'
according to
/usr/data/users/saulius/crontab/automatic-downloads/rss-feeds/RSC/lib/dictionaries/cif_core.dic
dictionary named 'cif_core.dic' version 2.4.2 from 2011-04-26.

Automatic conversion script
Id: cif_fix_values 2827 2014-09-09 07:05:25Z andrius 
;
_cod_original_cell_volume 739.1(4)
_cod_original_sg_symbol_H-M 'P-1   '
_cod_database_code 7218632

loop_
_symmetry_equiv_pos_as_xyz
'x, y, z'
'-x, -y, -z'

loop_
_atom_site_label
_atom_site_type_symbol
_atom_site_fract_x
_atom_site_fract_y
_atom_site_fract_z
_atom_site_U_iso_or_equiv
_atom_site_adp_type
_atom_site_occupancy
_atom_site_symmetry_multiplicity
_atom_site_calc_flag
_atom_site_refinement_flags
O3 O 1.0691(2) 1.03080(18) 0.37864(14) 0.0161(4) Uani 1 1 d .
N2 N 1.2811(3) 1.1567(2) 0.28355(19) 0.0204(5) Uani 1 1 d .
N1 N 0.7362(2) 0.9212(2) 0.23348(17) 0.0162(5) Uani 1 1 d .
C5 C 1.0911(3) 0.7682(3) 0.37955(19) 0.0148(5) Uani 1 1 d .
C10 C 0.9959(3) 0.8715(3) 0.33953(19) 0.0143(5) Uani 1 1 d .
C6 C 1.0192(3) 0.6040(3) 0.3408(2) 0.0175(5) Uani 1 1 d .
C17 C 0.9862(3) 1.1048(2) 0.1859(2) 0.0148(5) Uani 1 1 d .
C9 C 0.8361(3) 0.8174(3) 0.26692(19) 0.0145(5) Uani 1 1 d .
C12 C 1.1160(3) 1.0980(2) 0.2790(2) 0.0148(5) Uani 1 1 d .
C16 C 1.0399(3) 1.1809(3) 0.0912(2) 0.0190(5) Uani 1 1 d .
H16 H 0.9591 1.1906 0.0279 0.023 Uiso 1 1 calc R
C18 C 0.7980(3) 1.0544(3) 0.19239(19) 0.0153(5) Uani 1 1 d .
C4 C 1.2526(3) 0.8239(3) 0.4578(2) 0.0188(5) Uani 1 1 d .
H4 H 1.2998 0.9312 0.4838 0.023 Uiso 1 1 calc R
C8 C 0.7660(3) 0.6520(3) 0.2288(2) 0.0184(5) Uani 1 1 d .
H8 H 0.6586 0.6139 0.1792 0.022 Uiso 1 1 calc R
C1 C 1.1115(3) 0.5001(3) 0.3817(2) 0.0228(6) Uani 1 1 d .
H1 H 1.0656 0.3925 0.3577 0.027 Uiso 1 1 calc R
C3 C 1.3398(3) 0.7203(3) 0.4954(2) 0.0231(6) Uani 1 1 d .
H3 H 1.4460 0.7575 0.5467 0.028 Uiso 1 1 calc R
C2 C 1.2694(3) 0.5577(3) 0.4568(2) 0.0241(6) Uani 1 1 d .
H2 H 1.3300 0.4883 0.4824 0.029 Uiso 1 1 calc R
C7 C 0.8552(3) 0.5493(3) 0.2647(2) 0.0203(5) Uani 1 1 d .
H7 H 0.8078 0.4420 0.2389 0.024 Uiso 1 1 calc R
C15 C 1.2137(3) 1.2415(3) 0.0926(2) 0.0227(6) Uani 1 1 d .
H15 H 1.2522 1.2908 0.0296 0.027 Uiso 1 1 calc R
C14 C 1.3301(3) 1.2275(3) 0.1898(2) 0.0243(6) Uani 1 1 d .
H14 H 1.4472 1.2687 0.1906 0.029 Uiso 1 1 calc R
O1 O 0.7010(2) 1.1340(2) 0.16002(16) 0.0232(5) Uani 1 1 d .
C20 C 0.5491(3) 0.8829(3) 0.2429(2) 0.0184(5) Uani 1 1 d .
H20A H 0.5148 0.9788 0.2777 0.022 Uiso 1 1 calc R
H20B H 0.5286 0.8144 0.3014 0.022 Uiso 1 1 calc R
C21 C 0.4371(3) 0.8045(3) 0.1185(2) 0.0214(5) Uani 1 1 d .
H21 H 0.4520 0.8520 0.0505 0.026 Uiso 1 1 calc R
C22 C 0.3197(3) 0.6729(3) 0.1007(3) 0.0299(6) Uani 1 1 d .
H22 H 0.280(5) 0.596(4) 0.164(4) 0.052(10) Uiso 1 1 d .
H23 H 0.249(5) 0.618(4) 0.011(3) 0.040(9) Uiso 1 1 d .

loop_
_atom_site_aniso_label
_atom_site_aniso_U_11
_atom_site_aniso_U_22
_atom_site_aniso_U_33
_atom_site_aniso_U_23
_atom_site_aniso_U_13
_atom_site_aniso_U_12
O3 0.0219(8) 0.0141(8) 0.0116(8) 0.0025(6) -0.0009(6) 0.0041(6)
N2 0.0188(10) 0.0180(10) 0.0265(11) 0.0065(8) 0.0013(8) 0.0080(8)
N1 0.0148(10) 0.0198(10) 0.0154(9) 0.0062(7) -0.0003(7) 0.0062(8)
C5 0.0181(11) 0.0205(12) 0.0087(10) 0.0057(8) 0.0040(8) 0.0079(9)
C10 0.0202(11) 0.0145(11) 0.0097(10) 0.0036(8) 0.0024(8) 0.0062(9)
C6 0.0232(12) 0.0207(12) 0.0120(10) 0.0066(9) 0.0038(9) 0.0090(9)
C17 0.0178(11) 0.0113(10) 0.0159(11) 0.0024(8) 0.0014(8) 0.0058(8)
C9 0.0172(11) 0.0172(11) 0.0112(10) 0.0048(8) 0.0019(8) 0.0071(9)
C12 0.0201(11) 0.0113(10) 0.0145(10) 0.0026(8) 0.0014(8) 0.0078(8)
C16 0.0262(12) 0.0174(11) 0.0154(11) 0.0045(9) 0.0008(9) 0.0098(9)
C18 0.0188(11) 0.0157(11) 0.0124(10) 0.0034(8) -0.0019(8) 0.0076(8)
C4 0.0212(12) 0.0237(12) 0.0130(10) 0.0052(9) 0.0014(9) 0.0077(9)
C8 0.0193(11) 0.0196(12) 0.0160(11) 0.0065(9) -0.0011(8) 0.0033(9)
C1 0.0306(13) 0.0221(12) 0.0196(12) 0.0074(9) 0.0037(10) 0.0122(10)
C3 0.0211(12) 0.0351(14) 0.0174(11) 0.0104(10) 0.0000(9) 0.0127(10)
C2 0.0280(13) 0.0295(13) 0.0215(12) 0.0109(10) 0.0023(10) 0.0169(10)
C7 0.0262(12) 0.0165(11) 0.0186(11) 0.0056(9) 0.0011(9) 0.0051(9)
C15 0.0276(13) 0.0220(12) 0.0236(12) 0.0106(9) 0.0099(10) 0.0090(10)
C14 0.0185(12) 0.0243(12) 0.0326(13) 0.0095(10) 0.0068(10) 0.0061(9)
O1 0.0213(9) 0.0242(9) 0.0284(9) 0.0120(7) -0.0014(7) 0.0112(7)
C20 0.0148(11) 0.0244(12) 0.0187(11) 0.0073(9) 0.0036(8) 0.0076(9)
C21 0.0176(11) 0.0300(13) 0.0194(11) 0.0085(10) 0.0001(9) 0.0098(10)
C22 0.0229(12) 0.0329(14) 0.0311(14) 0.0047(11) -0.0042(10) 0.0063(11)

loop_
_atom_type_symbol
_atom_type_description
_atom_type_scat_dispersion_real
_atom_type_scat_dispersion_imag
_atom_type_scat_source
C C 0.0033 0.0016 'International Tables Vol C Tables 4.2.6.8 and 6.1.1.4'
H H 0.0000 0.0000 'International Tables Vol C Tables 4.2.6.8 and 6.1.1.4'
N N 0.0061 0.0033 'International Tables Vol C Tables 4.2.6.8 and 6.1.1.4'
O O 0.0106 0.0060 'International Tables Vol C Tables 4.2.6.8 and 6.1.1.4'

loop_
_geom_angle_atom_site_label_1
_geom_angle_atom_site_label_2
_geom_angle_atom_site_label_3
_geom_angle
C10 O3 C12 112.31(15)
C12 N2 C14 117.1(2)
C18 N1 C9 125.56(19)
C18 N1 C20 116.64(18)
C9 N1 C20 117.79(18)
C4 C5 C10 122.0(2)
C4 C5 C6 119.6(2)
C10 C5 C6 118.4(2)
C9 C10 O3 120.92(19)
C9 C10 C5 121.9(2)
O3 C10 C5 117.14(19)
C1 C6 C7 121.8(2)
C1 C6 C5 118.9(2)
C7 C6 C5 119.2(2)
C16 C17 C12 116.6(2)
C16 C17 C18 119.30(19)
C12 C17 C18 123.59(19)
C10 C9 N1 121.9(2)
C10 C9 C8 118.9(2)
N1 C9 C8 119.22(19)
N2 C12 O3 115.75(19)
N2 C12 C17 125.2(2)
O3 C12 C17 118.98(19)
C15 C16 C17 119.3(2)
O1 C18 N1 121.4(2)
O1 C18 C17 118.79(19)
N1 C18 C17 119.86(19)
C3 C4 C5 120.2(2)
C7 C8 C9 120.7(2)
C2 C1 C6 120.2(2)
C4 C3 C2 120.4(2)
C1 C2 C3 120.7(2)
C8 C7 C6 120.9(2)
C16 C15 C14 118.7(2)
N2 C14 C15 123.0(2)
N1 C20 C21 113.79(18)
C22 C21 C20 123.6(2)

loop_
_geom_bond_atom_site_label_1
_geom_bond_atom_site_label_2
_geom_bond_distance
O3 C10 1.386(3)
O3 C12 1.387(3)
N2 C12 1.306(3)
N2 C14 1.352(3)
N1 C18 1.369(3)
N1 C9 1.421(3)
N1 C20 1.480(3)
C5 C4 1.415(3)
C5 C10 1.419(3)
C5 C6 1.422(3)
C10 C9 1.376(3)
C6 C1 1.412(3)
C6 C7 1.420(3)
C17 C16 1.398(3)
C17 C12 1.402(3)
C17 C18 1.489(3)
C9 C8 1.429(3)
C16 C15 1.379(4)
C18 O1 1.228(3)
C4 C3 1.370(3)
C8 C7 1.366(3)
C1 C2 1.378(4)
C3 C2 1.408(4)
C15 C14 1.387(4)
C20 C21 1.507(3)
C21 C22 1.311(4)
